data_2232143
loop_
_publ_author_name
'Chang, Jiu Li'
'Gao, Zhi Yong'

_publ_section_title
;
 Bis(nitrato-\k<i>O</i>)bis[4,4,5,5-tetramethyl-2-(5-methyl-1<i>H</i>-imidazol-4-yl-\k<i>N</i>^3^)-2-imidazoline-1-oxyl
 3-oxide-\k<i>O</i>]nickel(II)
;
_journal_coeditor_code BG2419
_journal_issue 11
_journal_name_full 'Acta Crystallographica Section E'
_journal_page_first m1506
_journal_paper_doi 10.1107/S1600536811040402
_journal_volume 67
_journal_year 2011
_chemical_formula_iupac '[Ni (N O3)2 (C11 H17 N4 O2)2]'
_chemical_formula_moiety 'C22 H34 N10 Ni O10'
_chemical_formula_sum 'C22 H34 N10 Ni O10'
_chemical_formula_weight 657.30
_chemical_name_systematic
;
Bis(nitrato-\k<i>O</i>)bis[4,4,5,5-tetramethyl-2-(5-methyl-1<i>H</i>-imidazol-
4-yl-\k<i>N</i>^3^)-2-imidazoline-1-oxyl 3-oxide-\k<i>O</i>]nickel(II)
;
_space_group_IT_number 14
_symmetry_cell_setting monoclinic
_symmetry_space_group_name_Hall '-P 2yn'
_symmetry_space_group_name_H-M 'P 1 21/n 1'
_atom_sites_solution_hydrogens geom
_atom_sites_solution_primary direct
_atom_sites_solution_secondary difmap
_audit_creation_method SHELXL-97
_cell_angle_alpha 90.00
_cell_angle_beta 101.4640(10)
_cell_angle_gamma 90.00
_cell_formula_units_Z 2
_cell_length_a 7.8313(5)
_cell_length_b 10.7772(8)
_cell_length_c 17.3009(12)
_cell_measurement_reflns_used 4292
_cell_measurement_temperature 295(2)
_cell_measurement_theta_max 28.25
_cell_measurement_theta_min 2.69
_cell_volume 1431.06(17)
_computing_cell_refinement 'SAINT (Bruker , 2002)'
_computing_data_collection 'SMART (Bruker, 2002)'
_computing_data_reduction 'SAINT (Bruker , 2002)'
_computing_molecular_graphics 'SHELXTL (Sheldrick, 2008)'
_computing_publication_material 'publCIF (Westrip, 2010)'
_computing_structure_refinement 'SHELXL97 (Sheldrick, 2008)'
_computing_structure_solution 'SHELXS97 (Sheldrick, 2008)'
_diffrn_ambient_temperature 295(2)
_diffrn_measured_fraction_theta_full 0.998
_diffrn_measured_fraction_theta_max 0.998
_diffrn_measurement_device_type 'Bruker SMART CCD area-detector'
_diffrn_measurement_method '\f and \w'
_diffrn_radiation_monochromator graphite
_diffrn_radiation_source 'fine-focus sealed tube'
_diffrn_radiation_type MoK\a
_diffrn_radiation_wavelength 0.71073
_diffrn_reflns_av_R_equivalents 0.0164
_diffrn_reflns_av_sigmaI/netI 0.0153
_diffrn_reflns_limit_h_max 10
_diffrn_reflns_limit_h_min -10
_diffrn_reflns_limit_k_max 14
_diffrn_reflns_limit_k_min -13
_diffrn_reflns_limit_l_max 22
_diffrn_reflns_limit_l_min -22
_diffrn_reflns_number 12170
_diffrn_reflns_theta_full 27.50
_diffrn_reflns_theta_max 27.50
_diffrn_reflns_theta_min 2.69
_exptl_absorpt_coefficient_mu 0.750
_exptl_absorpt_correction_T_max 0.9390
_exptl_absorpt_correction_T_min 0.7407
_exptl_absorpt_correction_type multi-scan
_exptl_absorpt_process_details '(SADABS; Bruker, 2002)'
_exptl_crystal_colour 'dark blue'
_exptl_crystal_density_diffrn 1.525
_exptl_crystal_density_method 'not measured'
_exptl_crystal_description block
_exptl_crystal_F_000 688
_exptl_crystal_size_max 0.43
_exptl_crystal_size_mid 0.17
_exptl_crystal_size_min 0.09
_refine_diff_density_max 0.541
_refine_diff_density_min -0.293
_refine_ls_extinction_method none
_refine_ls_goodness_of_fit_ref 1.028
_refine_ls_hydrogen_treatment constr
_refine_ls_matrix_type full
_refine_ls_number_parameters 201
_refine_ls_number_reflns 3280
_refine_ls_number_restraints 0
_refine_ls_restrained_S_all 1.028
_refine_ls_R_factor_all 0.0338
_refine_ls_R_factor_gt 0.0289
_refine_ls_shift/su_max 0.000
_refine_ls_shift/su_mean 0.000
_refine_ls_structure_factor_coef Fsqd
_refine_ls_weighting_details 'calc w=1/[\s^2^(Fo^2^)+(0.0470P)^2^+0.4906P] where P=(Fo^2^+2Fc^2^)/3'
_refine_ls_weighting_scheme calc
_refine_ls_wR_factor_gt 0.0798
_refine_ls_wR_factor_ref 0.0836
_reflns_number_gt 2891
_reflns_number_total 3280
_reflns_threshold_expression I>2\s(I)
_cod_data_source_file bg2419.cif
_cod_data_source_block I
_cod_original_cell_volume 1431.07(17)
_cod_original_sg_symbol_H-M 'P 21/n'
_cod_database_code 2232143
_cod_database_fobs_code 2232143

loop_
_symmetry_equiv_pos_as_xyz
'x, y, z'
'-x+1/2, y+1/2, -z+1/2'
'-x, -y, -z'
'x-1/2, -y-1/2, z-1/2'

loop_
_atom_site_type_symbol
_atom_site_label
_atom_site_fract_x
_atom_site_fract_y
_atom_site_fract_z
_atom_site_U_iso_or_equiv
_atom_site_adp_type
_atom_site_calc_flag
_atom_site_refinement_flags
_atom_site_occupancy
_atom_site_symmetry_multiplicity
Ni Ni1 0.0000 1.0000 0.0000 0.02551(9) Uani d S 1 2
O O1 0.00030(13) 0.87872(10) 0.09062(7) 0.0356(3) Uani d . 1 1
O O2 0.56556(16) 0.72951(13) 0.14208(11) 0.0628(4) Uani d . 1 1
O O3 -0.11891(17) 1.14165(13) 0.06167(9) 0.0535(4) Uani d . 1 1
O O4 0.0728(2) 1.27774(17) 0.11237(13) 0.0793(5) Uani d . 1 1
O O5 -0.1945(2) 1.29491(15) 0.12542(11) 0.0695(5) Uani d . 1 1
N N1 0.13496(15) 0.80628(12) 0.11228(7) 0.0293(3) Uani d . 1 1
N N2 0.40216(17) 0.73607(13) 0.13945(9) 0.0389(3) Uani d . 1 1
N N3 0.25299(15) 1.03606(12) 0.04597(7) 0.0288(3) Uani d . 1 1
N N4 0.50665(16) 1.12494(12) 0.08397(8) 0.0341(3) Uani d . 1 1
H H4D 0.5873 1.1801 0.0877 0.041 Uiso calc R 1 1
N N5 -0.07686(18) 1.23919(14) 0.10055(9) 0.0409(3) Uani d . 1 1
C C1 0.30161(18) 0.83775(14) 0.11699(9) 0.0293(3) Uani d . 1 1
C C2 0.1134(2) 0.68040(14) 0.14566(10) 0.0335(3) Uani d . 1 1
C C3 0.2948(2) 0.62185(15) 0.14399(10) 0.0378(4) Uani d . 1 1
C C4 0.0799(3) 0.70293(19) 0.22840(12) 0.0527(5) Uani d . 1 1
H H4A -0.0233 0.7523 0.2252 0.079 Uiso calc R 1 1
H H4B 0.1775 0.7459 0.2593 0.079 Uiso calc R 1 1
H H4C 0.0644 0.6248 0.2528 0.079 Uiso calc R 1 1
C C5 -0.0410(2) 0.61400(18) 0.09556(13) 0.0506(5) Uani d . 1 1
H H5A -0.1470 0.6545 0.1013 0.076 Uiso calc R 1 1
H H5B -0.0432 0.5293 0.1125 0.076 Uiso calc R 1 1
H H5C -0.0305 0.6162 0.0412 0.076 Uiso calc R 1 1
C C6 0.3723(3) 0.5458(2) 0.21666(14) 0.0598(6) Uani d . 1 1
H H6A 0.4829 0.5128 0.2109 0.090 Uiso calc R 1 1
H H6B 0.2949 0.4789 0.2224 0.090 Uiso calc R 1 1
H H6C 0.3880 0.5979 0.2626 0.090 Uiso calc R 1 1
C C7 0.3019(3) 0.5479(2) 0.06956(14) 0.0571(5) Uani d . 1 1
H H7A 0.4210 0.5298 0.0677 0.086 Uiso calc R 1 1
H H7B 0.2505 0.5957 0.0240 0.086 Uiso calc R 1 1
H H7C 0.2386 0.4717 0.0701 0.086 Uiso calc R 1 1
C C8 0.36190(18) 0.95783(14) 0.09802(9) 0.0276(3) Uani d . 1 1
C C9 0.52150(19) 1.01413(14) 0.12285(9) 0.0299(3) Uani d . 1 1
C C10 0.34633(19) 1.13445(15) 0.03893(10) 0.0337(3) Uani d . 1 1
H H10A 0.3070 1.2021 0.0070 0.040 Uiso calc R 1 1
C C11 0.6814(2) 0.98292(17) 0.18240(11) 0.0404(4) Uani d . 1 1
H H11C 0.7305 1.0575 0.2080 0.061 Uiso calc R 1 1
H H11D 0.7650 0.9439 0.1566 0.061 Uiso calc R 1 1
H H11A 0.6515 0.9273 0.2210 0.061 Uiso calc R 1 1

loop_
_atom_site_aniso_label
_atom_site_aniso_U_11
_atom_site_aniso_U_22
_atom_site_aniso_U_33
_atom_site_aniso_U_12
_atom_site_aniso_U_13
_atom_site_aniso_U_23
Ni1 0.01760(14) 0.02601(15) 0.03174(15) -0.00258(9) 0.00206(10) 0.00404(10)
O1 0.0231(5) 0.0370(6) 0.0476(6) 0.0047(4) 0.0095(5) 0.0158(5)
O2 0.0250(6) 0.0460(8) 0.1147(13) 0.0068(5) 0.0077(7) 0.0061(8)
O3 0.0379(7) 0.0565(8) 0.0675(9) -0.0097(6) 0.0138(6) -0.0187(7)
O4 0.0414(8) 0.0697(11) 0.1226(15) -0.0215(8) 0.0061(9) -0.0141(10)
O5 0.0641(10) 0.0521(9) 0.0981(13) -0.0120(7) 0.0301(9) -0.0232(8)
N1 0.0246(6) 0.0287(6) 0.0341(6) 0.0005(5) 0.0043(5) 0.0069(5)
N2 0.0255(6) 0.0314(7) 0.0570(9) 0.0015(5) 0.0010(6) 0.0022(6)
N3 0.0213(6) 0.0293(6) 0.0349(7) -0.0026(5) 0.0038(5) 0.0022(5)
N4 0.0240(6) 0.0355(7) 0.0426(7) -0.0093(5) 0.0065(5) 0.0005(6)
N5 0.0339(7) 0.0410(8) 0.0465(8) -0.0070(6) 0.0048(6) 0.0088(6)
C1 0.0228(7) 0.0301(7) 0.0335(7) -0.0003(5) 0.0022(5) 0.0008(6)
C2 0.0318(8) 0.0281(7) 0.0389(8) -0.0039(6) 0.0026(6) 0.0081(6)
C3 0.0334(8) 0.0277(7) 0.0481(9) 0.0001(6) -0.0021(7) 0.0029(7)
C4 0.0653(13) 0.0497(11) 0.0470(10) 0.0018(9) 0.0204(9) 0.0140(8)
C5 0.0362(9) 0.0387(9) 0.0703(13) -0.0094(7) -0.0052(8) 0.0032(9)
C6 0.0520(12) 0.0473(11) 0.0704(14) 0.0064(9) -0.0113(10) 0.0195(10)
C7 0.0538(12) 0.0469(11) 0.0690(14) 0.0022(9) 0.0082(10) -0.0133(10)
C8 0.0219(7) 0.0289(7) 0.0319(7) 0.0002(5) 0.0048(5) -0.0008(6)
C9 0.0226(7) 0.0356(8) 0.0320(7) -0.0013(6) 0.0064(6) -0.0031(6)
C10 0.0265(7) 0.0334(8) 0.0408(8) -0.0039(6) 0.0060(6) 0.0049(6)
C11 0.0240(8) 0.0500(10) 0.0443(9) -0.0005(7) -0.0004(7) -0.0003(7)

loop_
_atom_type_symbol
_atom_type_description
_atom_type_scat_dispersion_real
_atom_type_scat_dispersion_imag
_atom_type_scat_source
C C 0.0033 0.0016 'International Tables Vol C Tables 4.2.6.8 and 6.1.1.4'
H H 0.0000 0.0000 'International Tables Vol C Tables 4.2.6.8 and 6.1.1.4'
N N 0.0061 0.0033 'International Tables Vol C Tables 4.2.6.8 and 6.1.1.4'
O O 0.0106 0.0060 'International Tables Vol C Tables 4.2.6.8 and 6.1.1.4'
Ni Ni 0.3393 1.1124 'International Tables Vol C Tables 4.2.6.8 and 6.1.1.4'

loop_
_geom_angle_atom_site_label_1
_geom_angle_atom_site_label_2
_geom_angle_atom_site_label_3
_geom_angle_site_symmetry_1
_geom_angle_site_symmetry_3
_geom_angle
N3 Ni1 N3 3_575 . 180.0
N3 Ni1 O1 3_575 3_575 88.25(5)
N3 Ni1 O1 . 3_575 91.75(5)
N3 Ni1 O1 3_575 . 91.75(5)
N3 Ni1 O1 . . 88.25(5)
O1 Ni1 O1 3_575 . 180.00(4)
N3 Ni1 O3 3_575 . 81.15(5)
N3 Ni1 O3 . . 98.85(5)
O1 Ni1 O3 3_575 . 89.55(5)
O1 Ni1 O3 . . 90.45(5)
N3 Ni1 O3 3_575 3_575 98.85(5)
N3 Ni1 O3 . 3_575 81.15(5)
O1 Ni1 O3 3_575 3_575 90.45(5)
O1 Ni1 O3 . 3_575 89.55(5)
O3 Ni1 O3 . 3_575 180.00(6)
N1 O1 Ni1 . . 118.74(8)
N5 O3 Ni1 . . 139.27(11)
O1 N1 C1 . . 126.13(13)
O1 N1 C2 . . 120.40(11)
C1 N1 C2 . . 112.98(12)
O2 N2 C1 . . 125.14(14)
O2 N2 C3 . . 121.44(13)
C1 N2 C3 . . 112.16(12)
C10 N3 C8 . . 105.61(12)
C10 N3 Ni1 . . 129.94(11)
C8 N3 Ni1 . . 124.33(10)
C10 N4 C9 . . 109.33(13)
C10 N4 H4D . . 125.3
C9 N4 H4D . . 125.3
O4 N5 O5 . . 121.93(17)
O4 N5 O3 . . 120.99(17)
O5 N5 O3 . . 117.07(15)
N1 C1 N2 . . 108.43(13)
N1 C1 C8 . . 125.18(13)
N2 C1 C8 . . 126.34(13)
N1 C2 C5 . . 110.16(13)
N1 C2 C4 . . 105.75(14)
C5 C2 C4 . . 110.14(16)
N1 C2 C3 . . 100.75(12)
C5 C2 C3 . . 115.06(15)
C4 C2 C3 . . 114.15(14)
N2 C3 C7 . . 105.64(15)
N2 C3 C6 . . 110.44(15)
C7 C3 C6 . . 109.94(17)
N2 C3 C2 . . 101.00(12)
C7 C3 C2 . . 114.39(14)
C6 C3 C2 . . 114.66(16)
C2 C4 H4A . . 109.5
C2 C4 H4B . . 109.5
H4A C4 H4B . . 109.5
C2 C4 H4C . . 109.5
H4A C4 H4C . . 109.5
H4B C4 H4C . . 109.5
C2 C5 H5A . . 109.5
C2 C5 H5B . . 109.5
H5A C5 H5B . . 109.5
C2 C5 H5C . . 109.5
H5A C5 H5C . . 109.5
H5B C5 H5C . . 109.5
C3 C6 H6A . . 109.5
C3 C6 H6B . . 109.5
H6A C6 H6B . . 109.5
C3 C6 H6C . . 109.5
H6A C6 H6C . . 109.5
H6B C6 H6C . . 109.5
C3 C7 H7A . . 109.5
C3 C7 H7B . . 109.5
H7A C7 H7B . . 109.5
C3 C7 H7C . . 109.5
H7A C7 H7C . . 109.5
H7B C7 H7C . . 109.5
C9 C8 N3 . . 109.59(13)
C9 C8 C1 . . 130.05(14)
N3 C8 C1 . . 120.35(13)
N4 C9 C8 . . 104.39(13)
N4 C9 C11 . . 121.00(14)
C8 C9 C11 . . 134.40(15)
N3 C10 N4 . . 111.07(14)
N3 C10 H10A . . 124.5
N4 C10 H10A . . 124.5
C9 C11 H11C . . 109.5
C9 C11 H11D . . 109.5
H11C C11 H11D . . 109.5
C9 C11 H11A . . 109.5
H11C C11 H11A . . 109.5
H11D C11 H11A . . 109.5

loop_
_geom_bond_atom_site_label_1
_geom_bond_atom_site_label_2
_geom_bond_site_symmetry_2
_geom_bond_distance
Ni1 N3 3_575 2.0206(12)
Ni1 N3 . 2.0206(12)
Ni1 O1 3_575 2.0408(10)
Ni1 O1 . 2.0408(10)
Ni1 O3 . 2.1751(13)
Ni1 O3 3_575 2.1751(13)
O1 N1 . 1.3057(16)
O2 N2 . 1.2733(18)
O3 N5 . 1.256(2)
O4 N5 . 1.221(2)
O5 N5 . 1.246(2)
N1 C1 . 1.3351(18)
N1 C2 . 1.4971(19)
N2 C1 . 1.3603(19)
N2 C3 . 1.501(2)
N3 C10 . 1.3073(19)
N3 C8 . 1.3942(19)
N4 C10 . 1.344(2)
N4 C9 . 1.364(2)
N4 H4D . 0.8600
C1 C8 . 1.438(2)
C2 C5 . 1.520(2)
C2 C4 . 1.525(3)
C2 C3 . 1.560(2)
C3 C7 . 1.525(3)
C3 C6 . 1.522(3)
C4 H4A . 0.9600
C4 H4B . 0.9600
C4 H4C . 0.9600
C5 H5A . 0.9600
C5 H5B . 0.9600
C5 H5C . 0.9600
C6 H6A . 0.9600
C6 H6B . 0.9600
C6 H6C . 0.9600
C7 H7A . 0.9600
C7 H7B . 0.9600
C7 H7C . 0.9600
C8 C9 . 1.379(2)
C9 C11 . 1.493(2)
C10 H10A . 0.9300
C11 H11C . 0.9600
C11 H11D . 0.9600
C11 H11A . 0.9600
